data_1551948
loop_
_publ_author_name
'Wang, Long-Fei'
'Zhuang, Wei-Man'
'Guo-Zhang, Huang'
'Chen, Yan-Cong'
'Qiu, Jiang-Zhen'
'Ni, Zhao-Ping'
'Tong, Ming-Liang'

_publ_section_title
;
 Spin-Crossover Modulation via Single-Crystal to Single-Crystal
 Photochemical [2+2] Reaction in Hofmann-Type Frameworks
;
_journal_name_full 'Chemical Science'
_journal_paper_doi 10.1039/C9SC02274K
_journal_year 2019
_chemical_formula_moiety '0.5(C56 H40 Ag4 Fe2 N16)'
_chemical_formula_sum 'C28 H20 Ag2 Fe N8'
_chemical_formula_weight 740.11
_space_group_crystal_system monoclinic
_space_group_IT_number 14
_space_group_name_Hall '-P 2ybc'
_space_group_name_H-M_alt 'P 1 21/c 1'
_symmetry_space_group_name_Hall '-P 2ybc'
_symmetry_space_group_name_H-M 'P 1 21/c 1'
_atom_sites_solution_hydrogens geom
_atom_sites_solution_primary iterative
_audit_creation_date 2019-02-15
_audit_creation_method
;
Olex2 1.2
(compiled 2018.05.29 svn.r3508 for OlexSys, GUI svn.r5506)
;
_audit_update_record
;
2019-02-18 deposited with the CCDC.    2019-07-03 downloaded from the CCDC.
;
_cell_angle_alpha 90
_cell_angle_beta 123.039(4)
_cell_angle_gamma 90
_cell_formula_units_Z 2
_cell_length_a 8.1397(9)
_cell_length_b 16.1472(18)
_cell_length_c 12.4881(13)
_cell_measurement_reflns_used 3377
_cell_measurement_temperature 90
_cell_measurement_theta_max 27.003
_cell_measurement_theta_min 2.318
_cell_volume 1375.9(3)
_computing_cell_refinement 'SAINT v8.37A (Bruker, 2015)'
_computing_data_reduction 'SAINT v8.37A (Bruker, 2015)'
_computing_molecular_graphics 'Olex2 (Dolomanov et al., 2009)'
_computing_publication_material 'Olex2 (Dolomanov et al., 2009)'
_computing_structure_refinement 'XL (Sheldrick, 2008)'
_computing_structure_solution 'olex2.solve (Bourhis et al., 2015)'
_diffrn_ambient_temperature 90.0
_diffrn_measured_fraction_theta_full 0.999
_diffrn_measured_fraction_theta_max 0.999
_diffrn_measurement_device_type 'Bruker D8 QUEST'
_diffrn_measurement_method 'phi and omega scans'
_diffrn_radiation_monochromator graphite
_diffrn_radiation_type MoK\a
_diffrn_radiation_wavelength 0.71073
_diffrn_reflns_av_R_equivalents 0.0868
_diffrn_reflns_av_unetI/netI 0.0721
_diffrn_reflns_Laue_measured_fraction_full 0.999
_diffrn_reflns_Laue_measured_fraction_max 0.999
_diffrn_reflns_limit_h_max 9
_diffrn_reflns_limit_h_min -9
_diffrn_reflns_limit_k_max 19
_diffrn_reflns_limit_k_min -17
_diffrn_reflns_limit_l_max 15
_diffrn_reflns_limit_l_min -15
_diffrn_reflns_number 12190
_diffrn_reflns_point_group_measured_fraction_full 0.999
_diffrn_reflns_point_group_measured_fraction_max 0.999
_diffrn_reflns_theta_full 25.242
_diffrn_reflns_theta_max 25.500
_diffrn_reflns_theta_min 2.319
_diffrn_standards_number 0
_exptl_absorpt_coefficient_mu 1.962
_exptl_absorpt_correction_T_max 0.7456
_exptl_absorpt_correction_T_min 0.5806
_exptl_absorpt_correction_type multi-scan
_exptl_absorpt_process_details
'SADABS-2014/5 (Bruker,2014/5) was used for absorption correction. wR2(int) was 0.1103 before and 0.0721 after correction. The Ratio of minimum to maximum transmission is 0.7787. The \l/2 correction factor is Not present.'
_exptl_crystal_colour red
_exptl_crystal_colour_primary red
_exptl_crystal_density_diffrn 1.786
_exptl_crystal_description block
_exptl_crystal_F_000 728
_exptl_crystal_size_max 0.108
_exptl_crystal_size_mid 0.076
_exptl_crystal_size_min 0.025
_refine_diff_density_max 1.426
_refine_diff_density_min -1.203
_refine_diff_density_rms 0.179
_refine_ls_extinction_method none
_refine_ls_goodness_of_fit_ref 1.053
_refine_ls_hydrogen_treatment constr
_refine_ls_matrix_type full
_refine_ls_number_parameters 154
_refine_ls_number_reflns 2553
_refine_ls_number_restraints 115
_refine_ls_restrained_S_all 1.043
_refine_ls_R_factor_all 0.1203
_refine_ls_R_factor_gt 0.0808
_refine_ls_shift/su_max 0.000
_refine_ls_shift/su_mean 0.000
_refine_ls_structure_factor_coef Fsqd
_refine_ls_weighting_details 'w=1/[\s^2^(Fo^2^)+(0.0793P)^2^+20.8916P] where P=(Fo^2^+2Fc^2^)/3'
_refine_ls_weighting_scheme calc
_refine_ls_wR_factor_gt 0.1910
_refine_ls_wR_factor_ref 0.2156
_reflns_Friedel_coverage 0.000
_reflns_number_gt 1762
_reflns_number_total 2553
_reflns_threshold_expression 'I > 2\s(I)'
_cod_data_source_file c9sc02274k2.cif
_cod_data_source_block a_CCDC4
_cod_database_code 1551948
_shelx_shelxl_version_number 2017/1
_shelx_space_group_comment
;
The symmetry employed for this shelxl refinement is uniquely defined
by the following loop, which should always be used as a source of
symmetry information in preference to the above space-group names.
They are only intended as comments.
;
_shelx_estimated_absorpt_t_max 0.953
_shelx_estimated_absorpt_t_min 0.816
_olex2_refinement_description
;
1. Fixed Uiso
 At 1.2 times of:
  All C(H) groups, All C(H,H) groups
2. Restrained distances
 N3-C7A = C6A-C5 = C4A-C3A
 1.39 with sigma of 0.002
 C7A-C6A = C5-C4A = C3A-N3
 1.39 with sigma of 0.002
 C3A-C6A = C7A-C4A
 2.78 with sigma of 0.002
 C10-C9 \\sim C9-C10A
 with sigma of 0.01
 N4-C9 \\sim C9-C11
 with sigma of 0.02
3. Restrained planarity
 C7A, N3, C6A, C5, C4A, C3A
 with sigma of 0.1
4. Uiso/Uaniso restraints and constraints
Uanis(C4A) \\sim Ueq, Uanis(C5) \\sim Ueq, Uanis(C6A) \\sim Ueq, Uanis(C7A)
\\sim Ueq: with sigma of 0.1 and sigma for terminal atoms of 0.2
Uanis(C7A) \\sim Ueq, Uanis(C6A) \\sim Ueq, Uanis(C4A) \\sim Ueq, Uanis(C3A)
\\sim Ueq, Uanis(C5) \\sim Ueq: with sigma of 0.1 and sigma for terminal atoms
of 0.2
Uanis(C10) \\sim Ueq, Uanis(C10A) \\sim Ueq, Uanis(C11) \\sim Ueq, Uanis(C11A)
\\sim Ueq, Uanis(C12) \\sim Ueq, Uanis(C13A) \\sim Ueq: with sigma of 0.1 and
sigma for terminal atoms of 0.2
Uanis(N4) \\sim Ueq, Uanis(C14) \\sim Ueq: with sigma of 0.1 and sigma for
terminal atoms of 0.2
Uanis(C14A) \\sim Ueq, Uanis(N4A) \\sim Ueq: with sigma of 0.01 and sigma for
terminal atoms of 0.02
Uanis(C13) \\sim Ueq: with sigma of 0.1 and sigma for terminal atoms of 0.2
Uanis(C12A) \\sim Ueq: with sigma of 0.1 and sigma for terminal atoms of 0.2
Uanis(C7A) \\sim Ueq, Uanis(C6A) \\sim Ueq, Uanis(C4A) \\sim Ueq, Uanis(C3A)
\\sim Ueq: with sigma of 0.1 and sigma for terminal atoms of 0.2
Uanis(C7A) \\sim Ueq, Uanis(C6A) \\sim Ueq, Uanis(C3A) \\sim Ueq, Uanis(C4A)
\\sim Ueq: with sigma of 0.1 and sigma for terminal atoms of 0.2
Uanis(C10) = Uanis(C11) = Uanis(C12) = Uanis(C13) = Uanis(C14) = Uanis(N4)
Uanis(C10A) = Uanis(C11A) = Uanis(C12A) = Uanis(C13A) = Uanis(C14A) = Uanis(N4A)
Uanis(C3A) = Uanis(C4A) = Uanis(C6A) = Uanis(C7A)
5. Others
 Fixed Sof: C7(0.5) H7(0.5) C6(0.5) H6(0.5) C4(0.5) H4(0.5) C3(0.5) H3(0.5)
 H9B(0.5) H9A(0.5) C10A(0.5) N4A(0.5) C14A(0.5) H14A(0.5) C13A(0.5) H13A(0.5)
 C12A(0.5) H12A(0.5) C11A(0.5) H11A(0.5) C7A(0.5) H7A(0.5) C6A(0.5) H6A(0.5)
 C4A(0.5) H4A(0.5) C3A(0.5) H3A(0.5) C10(0.5) N4(0.5) C14(0.5) H14(0.5)
 C13(0.5) H13(0.5) C12(0.5) H12(0.5) C11(0.5) H11(0.5)
6.a Ternary CH refined with riding coordinates:
 C9(H9B), C9(H9A), C8(H8)
6.b Aromatic/amide H refined with riding coordinates:
 C7(H7), C6(H6), C4(H4), C3(H3), C14A(H14A), C13A(H13A), C12A(H12A),
 C11A(H11A), C7A(H7A), C6A(H6A), C4A(H4A), C3A(H3A), C14(H14), C13(H13),
 C12(H12), C11(H11)
6.c Fitted hexagon refined as free rotating group:
 N3(C7,C6,C5,C4,C3), C10A(N4A,C14A,C13A,C12A,C11A), C10(N4,C14,C13,C12,C11)
;
_olex2_submission_special_instructions 'No special instructions were received'

loop_
_space_group_symop_operation_xyz
'x, y, z'
'-x, y+1/2, -z+1/2'
'-x, -y, -z'
'x, -y-1/2, z-1/2'

loop_
_atom_site_label
_atom_site_type_symbol
_atom_site_fract_x
_atom_site_fract_y
_atom_site_fract_z
_atom_site_U_iso_or_equiv
_atom_site_adp_type
_atom_site_occupancy
_atom_site_site_symmetry_order
_atom_site_calc_flag
_atom_site_refinement_flags_posn
_atom_site_refinement_flags_adp
_atom_site_refinement_flags_occupancy
_atom_site_disorder_assembly
_atom_site_disorder_group
Ag1 Ag -0.46884(14) 0.26463(6) 0.28400(9) 0.0544(4) Uani 1 1 d . . . . .
Fe1 Fe -0.500000 0.500000 0.000000 0.0212(5) Uani 1 2 d S T P A .
N1 N -0.4972(12) 0.4222(5) 0.1215(8) 0.034(2) Uani 1 1 d . . . . .
N3 N -0.2054(9) 0.5115(5) 0.1185(6) 0.040(2) Uani 1 1 d D . . . .
C7 C -0.1301(11) 0.5241(8) 0.2474(7) 0.035(5) Uani 0.5 1 d G . . A 1
H7 H -0.216428 0.531964 0.275576 0.042 Uiso 0.5 1 calc R . . A 1
C6 C 0.0714(12) 0.5253(9) 0.3351(6) 0.050(7) Uani 0.5 1 d G . . A 1
H6 H 0.122890 0.533855 0.423176 0.060 Uiso 0.5 1 calc R . . A 1
C5 C 0.1977(9) 0.5138(8) 0.2939(8) 0.078(5) Uani 1 1 d DG U . A .
C4 C 0.1224(11) 0.5012(9) 0.1650(9) 0.059(7) Uani 0.5 1 d G . . A 1
H4 H 0.208659 0.493370 0.136803 0.071 Uiso 0.5 1 calc R . . A 1
C3 C -0.0792(12) 0.5001(8) 0.0773(6) 0.058(8) Uani 0.5 1 d G . . A 1
H3 H -0.130659 0.491479 -0.010798 0.069 Uiso 0.5 1 calc R . . A 1
C1 C -0.4857(15) 0.3703(7) 0.1870(11) 0.038(3) Uani 1 1 d . . . . .
C2 C -0.4563(19) 0.1553(9) 0.3720(12) 0.053(3) Uani 1 1 d . . . . .
C9 C 0.509(2) 0.5680(12) 0.4997(14) 0.082(5) Uani 1 1 d D . . . .
H9B H 0.408272 0.604503 0.497523 0.099 Uiso 0.5 1 calc R . . B 2
H9A H 0.404016 0.601540 0.497250 0.099 Uiso 0.5 1 calc R . . C 1
C10A C 0.664(2) 0.6185(12) 0.4920(19) 0.079(4) Uani 0.5 1 d D U . D 2
N4A N 0.790(3) 0.5703(8) 0.4761(18) 0.079(4) Uani 0.5 1 d G U . D 2
C14A C 0.948(2) 0.6069(12) 0.4794(18) 0.079(4) Uani 0.5 1 d G U . D 2
H14A H 1.034277 0.573887 0.468512 0.095 Uiso 0.5 1 calc R . . D 2
C13A C 0.978(2) 0.6917(12) 0.499(2) 0.079(4) Uani 0.5 1 d G U . D 2
H13A H 1.085800 0.716752 0.500763 0.095 Uiso 0.5 1 calc R . . D 2
C12A C 0.852(3) 0.7400(8) 0.514(2) 0.079(4) Uani 0.5 1 d G U . D 2
H12A H 0.872607 0.797998 0.527495 0.095 Uiso 0.5 1 calc R . . D 2
C11A C 0.694(3) 0.7034(12) 0.511(2) 0.079(4) Uani 0.5 1 d G U . D 2
H11A H 0.607890 0.736380 0.521975 0.095 Uiso 0.5 1 calc R . . D 2
N2 N -0.4665(13) 0.0952(6) 0.4171(9) 0.039(2) Uani 1 1 d . . . . .
C7A C -0.103(2) 0.5849(6) 0.1718(16) 0.085(6) Uani 0.5 1 d D U . A 2
H7A H -0.175445 0.635163 0.147552 0.102 Uiso 0.5 1 calc R . . A 2
C6A C 0.099(2) 0.5890(8) 0.2584(19) 0.085(6) Uani 0.5 1 d D U . A 2
H6A H 0.164857 0.640257 0.291392 0.102 Uiso 0.5 1 calc R . . A 2
C4A C 0.109(2) 0.4382(8) 0.239(2) 0.085(6) Uani 0.5 1 d D U . A 2
H4A H 0.182042 0.388152 0.261452 0.102 Uiso 0.5 1 calc R . . A 2
C3A C -0.0919(19) 0.4403(7) 0.149(2) 0.085(6) Uani 0.5 1 d D U . A 2
H3A H -0.155258 0.390316 0.106634 0.102 Uiso 0.5 1 calc R . . A 2
C8 C 0.417(2) 0.5040(12) 0.3929(15) 0.089(6) Uani 1 1 d . . . . .
H8 H 0.491121 0.501028 0.350040 0.107 Uiso 1 1 calc R . . A .
C10 C 0.678(3) 0.6222(12) 0.5323(16) 0.092(5) Uani 0.5 1 d D U . D 1
N4 N 0.765(3) 0.6716(12) 0.6410(14) 0.092(5) Uani 0.5 1 d DG U . D 1
C14 C 0.905(3) 0.7300(11) 0.6613(17) 0.092(5) Uani 0.5 1 d G U . D 1
H14 H 0.964771 0.763801 0.735575 0.111 Uiso 0.5 1 calc R . . D 1
C13 C 0.957(3) 0.7391(11) 0.573(2) 0.092(5) Uani 0.5 1 d G U . D 1
H13 H 1.052397 0.779028 0.586630 0.111 Uiso 0.5 1 calc R . . D 1
C12 C 0.869(3) 0.6897(13) 0.4641(19) 0.092(5) Uani 0.5 1 d G U . D 1
H12 H 0.905027 0.695882 0.403614 0.111 Uiso 0.5 1 calc R . . D 1
C11 C 0.730(3) 0.6313(13) 0.4438(16) 0.092(5) Uani 0.5 1 d DG U . D 1
H11 H 0.670028 0.597509 0.369540 0.111 Uiso 0.5 1 calc R . . D 1

loop_
_atom_site_aniso_label
_atom_site_aniso_U_11
_atom_site_aniso_U_22
_atom_site_aniso_U_33
_atom_site_aniso_U_23
_atom_site_aniso_U_13
_atom_site_aniso_U_12
Ag1 0.0539(6) 0.0467(6) 0.0464(6) 0.0155(4) 0.0169(5) -0.0125(4)
Fe1 0.0191(9) 0.0159(9) 0.0201(9) 0.0005(7) 0.0051(7) -0.0006(7)
N1 0.028(4) 0.028(5) 0.038(5) 0.004(4) 0.014(4) 0.000(4)
N3 0.032(5) 0.042(6) 0.026(4) 0.012(4) 0.004(4) -0.005(4)
C7 0.025(10) 0.041(13) 0.034(11) -0.004(9) 0.012(9) -0.003(9)
C6 0.041(13) 0.056(16) 0.017(9) -0.001(10) -0.008(9) 0.001(11)
C5 0.049(8) 0.144(16) 0.044(7) -0.032(9) 0.027(6) -0.043(9)
C4 0.038(13) 0.08(2) 0.042(13) -0.010(13) 0.012(11) -0.017(13)
C3 0.027(11) 0.08(2) 0.032(12) 0.030(12) -0.004(9) -0.013(12)
C1 0.028(5) 0.042(7) 0.045(6) 0.007(5) 0.020(5) -0.001(5)
C2 0.058(8) 0.050(8) 0.050(7) 0.012(6) 0.029(6) -0.002(6)
C9 0.048(8) 0.113(14) 0.063(9) -0.025(9) 0.015(7) 0.021(9)
C10A 0.072(6) 0.070(6) 0.067(5) 0.005(5) 0.019(4) 0.006(5)
N4A 0.072(6) 0.070(6) 0.067(5) 0.005(5) 0.019(4) 0.006(5)
C14A 0.072(6) 0.070(6) 0.067(5) 0.005(5) 0.019(4) 0.006(5)
C13A 0.072(6) 0.070(6) 0.067(5) 0.005(5) 0.019(4) 0.006(5)
C12A 0.072(6) 0.070(6) 0.067(5) 0.005(5) 0.019(4) 0.006(5)
C11A 0.072(6) 0.070(6) 0.067(5) 0.005(5) 0.019(4) 0.006(5)
N2 0.048(6) 0.032(5) 0.042(5) 0.004(4) 0.028(5) 0.002(4)
C7A 0.055(8) 0.134(16) 0.046(8) 0.021(9) 0.014(7) -0.002(10)
C6A 0.055(8) 0.134(16) 0.046(8) 0.021(9) 0.014(7) -0.002(10)
C4A 0.055(8) 0.134(16) 0.046(8) 0.021(9) 0.014(7) -0.002(10)
C3A 0.055(8) 0.134(16) 0.046(8) 0.021(9) 0.014(7) -0.002(10)
C8 0.061(9) 0.132(16) 0.074(10) -0.056(11) 0.037(8) 0.000(9)
C10 0.079(9) 0.093(11) 0.078(9) -0.016(8) 0.025(8) 0.010(7)
N4 0.079(9) 0.093(11) 0.078(9) -0.016(8) 0.025(8) 0.010(7)
C14 0.079(9) 0.093(11) 0.078(9) -0.016(8) 0.025(8) 0.010(7)
C13 0.079(9) 0.093(11) 0.078(9) -0.016(8) 0.025(8) 0.010(7)
C12 0.079(9) 0.093(11) 0.078(9) -0.016(8) 0.025(8) 0.010(7)
C11 0.079(9) 0.093(11) 0.078(9) -0.016(8) 0.025(8) 0.010(7)

loop_
_atom_type_symbol
_atom_type_description
_atom_type_scat_dispersion_real
_atom_type_scat_dispersion_imag
_atom_type_scat_source
C C 0.0033 0.0016 'International Tables Vol C Tables 4.2.6.8 and 6.1.1.4'
H H 0.0000 0.0000 'International Tables Vol C Tables 4.2.6.8 and 6.1.1.4'
Ag Ag -0.8971 1.1015 'International Tables Vol C Tables 4.2.6.8 and 6.1.1.4'
Fe Fe 0.3463 0.8444 'International Tables Vol C Tables 4.2.6.8 and 6.1.1.4'
N N 0.0061 0.0033 'International Tables Vol C Tables 4.2.6.8 and 6.1.1.4'

loop_
_geom_angle_atom_site_label_1
_geom_angle_atom_site_label_2
_geom_angle_atom_site_label_3
_geom_angle
_geom_angle_site_symmetry_1
_geom_angle_site_symmetry_3
C2 Ag1 C1 176.8(5) . .
N1 Fe1 N1 180.0 . 3_465
N1 Fe1 N3 90.9(3) 3_465 .
N1 Fe1 N3 90.9(3) . 3_465
N1 Fe1 N3 89.1(3) 3_465 3_465
N1 Fe1 N3 89.1(3) . .
N3 Fe1 N3 180.0 3_465 .
N2 Fe1 N1 92.3(4) 4_565 3_465
N2 Fe1 N1 87.7(4) 4_565 .
N2 Fe1 N1 92.3(4) 2_455 .
N2 Fe1 N1 87.7(4) 2_455 3_465
N2 Fe1 N3 90.5(4) 2_455 3_465
N2 Fe1 N3 89.5(4) 2_455 .
N2 Fe1 N3 89.5(4) 4_565 3_465
N2 Fe1 N3 90.5(4) 4_565 .
N2 Fe1 N2 180.0(5) 4_565 2_455
C1 N1 Fe1 171.6(9) . .
C7 N3 Fe1 117.3(5) . .
C7 N3 C3 120.0 . .
C3 N3 Fe1 122.5(5) . .
C7A N3 Fe1 126.1(8) . .
C7A N3 C3A 115.9(11) . .
C3A N3 Fe1 118.0(7) . .
N3 C7 H7 120.0 . .
N3 C7 C6 120.0 . .
C6 C7 H7 120.0 . .
C7 C6 H6 120.0 . .
C7 C6 C5 120.0 . .
C5 C6 H6 120.0 . .
C6 C5 C8 119.2(9) . .
C4 C5 C6 120.0 . .
C4 C5 C8 120.3(9) . .
C6A C5 C4A 123.7(11) . .
C6A C5 C8 124.5(12) . .
C4A C5 C8 111.7(12) . .
C5 C4 H4 120.0 . .
C5 C4 C3 120.0 . .
C3 C4 H4 120.0 . .
N3 C3 H3 120.0 . .
C4 C3 N3 120.0 . .
C4 C3 H3 120.0 . .
N1 C1 Ag1 171.2(10) . .
N2 C2 Ag1 173.9(12) . .
C10A C9 H9B 111.8 . .
C10A C9 C8 119.0(13) . 3_666
C8 C9 H9B 111.8 3_666 .
C8 C9 H9B 111.8 . .
C8 C9 H9A 109.7 3_666 .
C8 C9 H9A 109.7 . .
C8 C9 C10A 109.3(15) . .
C8 C9 C8 91.2(14) . 3_666
C10 C9 H9A 109.7 . .
C10 C9 C8 125.4(12) . .
C10 C9 C8 109.1(13) . 3_666
N4A C10A C9 113.9(15) . .
N4A C10A C11A 120.0 . .
C11A C10A C9 125.8(15) . .
C10A N4A C14A 120.0 . .
N4A C14A H14A 120.0 . .
C13A C14A N4A 120.0 . .
C13A C14A H14A 120.0 . .
C14A C13A H13A 120.0 . .
C12A C13A C14A 120.0 . .
C12A C13A H13A 120.0 . .
C13A C12A H12A 120.0 . .
C13A C12A C11A 120.0 . .
C11A C12A H12A 120.0 . .
C10A C11A H11A 120.0 . .
C12A C11A C10A 120.0 . .
C12A C11A H11A 120.0 . .
C2 N2 Fe1 173.6(10) . 2_445
N3 C7A H7A 118.0 . .
N3 C7A C6A 123.9(11) . .
C6A C7A H7A 118.0 . .
C5 C6A C7A 116.1(11) . .
C5 C6A H6A 122.0 . .
C7A C6A H6A 122.0 . .
C5 C4A H4A 121.9 . .
C3A C4A C5 116.1(11) . .
C3A C4A H4A 121.9 . .
N3 C3A H3A 118.1 . .
C4A C3A N3 123.7(11) . .
C4A C3A H3A 118.1 . .
C5 C8 C9 118.9(14) . 3_666
C5 C8 H8 110.5 . .
C9 C8 C5 116.0(13) . .
C9 C8 C9 88.8(14) . 3_666
C9 C8 H8 110.5 3_666 .
C9 C8 H8 110.5 . .
N4 C10 C9 120.7(7) . .
N4 C10 C11 120.0 . .
C11 C10 C9 118.7(7) . .
C10 N4 C14 120.0 . .
N4 C14 H14 120.0 . .
N4 C14 C13 120.0 . .
C13 C14 H14 120.0 . .
C14 C13 H13 120.0 . .
C12 C13 C14 120.0 . .
C12 C13 H13 120.0 . .
C13 C12 H12 120.0 . .
C11 C12 C13 120.0 . .
C11 C12 H12 120.0 . .
C10 C11 H11 120.0 . .
C12 C11 C10 120.0 . .
C12 C11 H11 120.0 . .

loop_
_geom_bond_atom_site_label_1
_geom_bond_atom_site_label_2
_geom_bond_distance
_geom_bond_site_symmetry_2
Ag1 C1 2.052(12) .
Ag1 C2 2.052(13) .
Fe1 N1 1.960(9) 3_465
Fe1 N1 1.960(9) .
Fe1 N3 2.026(6) .
Fe1 N3 2.026(6) 3_465
Fe1 N2 1.954(9) 4_565
Fe1 N2 1.954(9) 2_455
N1 C1 1.140(13) .
N3 C7 1.3900 .
N3 C3 1.3900 .
N3 C7A 1.391(2) .
N3 C3A 1.392(2) .
C7 H7 0.9500 .
C7 C6 1.3900 .
C6 H6 0.9500 .
C6 C5 1.3900 .
C5 C4 1.3900 .
C5 C6A 1.390(2) .
C5 C4A 1.392(2) .
C5 C8 1.530(17) .
C4 H4 0.9500 .
C4 C3 1.3900 .
C3 H3 0.9500 .
C2 N2 1.148(15) .
C9 H9B 1.0000 .
C9 H9A 1.0000 .
C9 C10A 1.55(2) .
C9 C8 1.52(2) .
C9 C8 1.62(3) 3_666
C9 C10 1.48(2) .
C10A N4A 1.3900 .
C10A C11A 1.3900 .
N4A C14A 1.3900 .
C14A H14A 0.9500 .
C14A C13A 1.3900 .
C13A H13A 0.9500 .
C13A C12A 1.3900 .
C12A H12A 0.9500 .
C12A C11A 1.3900 .
C11A H11A 0.9500 .
C7A H7A 0.9500 .
C7A C6A 1.391(2) .
C6A H6A 0.9500 .
C4A H4A 0.9500 .
C4A C3A 1.392(2) .
C3A H3A 0.9500 .
C8 H8 1.0000 .
C10 N4 1.3900 .
C10 C11 1.3900 .
N4 C14 1.3900 .
C14 H14 0.9500 .
C14 C13 1.3900 .
C13 H13 0.9500 .
C13 C12 1.3900 .
C12 H12 0.9500 .
C12 C11 1.3900 .
C11 H11 0.9500 .
